data_4505244
loop_
_publ_author_name
'Hao, Xiang'
'Siegler, Maxime A.'
'Parkin, Sean'
'Brock, Carolyn Pratt'

_publ_section_title
;
 [M(H2O)2(15-crown-5)](NO3)2:&#x2009; A System Rich in Polymorphic and
 Modulated Phases&#x2020;
;
_journal_issue 6
_journal_name_full 'Crystal Growth &amp; Design'
_journal_page_first 2225
_journal_paper_doi 10.1021/cg050312j
_journal_volume 5
_journal_year 2005
_chemical_formula_moiety '(C10 H24 O7 Mn 2+), 2(N O3 1-)'
_chemical_formula_sum 'C10 H24 Mn N2 O13'
_chemical_formula_weight 435.25
_chemical_name_systematic
;
 diaqua(15-crown-5)manganese(II) nitrate
;
_space_group_IT_number 14
_symmetry_cell_setting monoclinic
_symmetry_space_group_name_Hall '-P 2ybc'
_symmetry_space_group_name_H-M 'P 1 21/c 1'
_atom_sites_solution_hydrogens geom
_atom_sites_solution_primary direct
_atom_sites_solution_secondary difmap
_audit_creation_method SHELXL-97
_cell_angle_alpha 90.00
_cell_angle_beta 96.44(1)
_cell_angle_gamma 90.00
_cell_formula_units_Z 12
_cell_length_a 14.728(2)
_cell_length_b 14.154(2)
_cell_length_c 26.168(3)
_cell_measurement_reflns_used 12932
_cell_measurement_temperature 267(2)
_cell_measurement_theta_max 27.48
_cell_measurement_theta_min 2.91
_cell_volume 5420.6(12)
_computing_cell_refinement 'DENZO-SMN (Nonius, 1997)'
_computing_data_collection 'COLLECT (Nonius, 1997)'
_computing_data_reduction 'DENZO-SMN (Nonius, 1997)'
_computing_molecular_graphics 'XP in SHELXTL (Bruker, 1995)'
_computing_publication_material 'SHELX-97 and local procedures'
_computing_structure_refinement 'SHELXL-97 (Sheldrick, 1997)'
_computing_structure_solution 'SHELXS-97 (Sheldrick, 1990)'
_diffrn_ambient_temperature 267(2)
_diffrn_detector_area_resol_mean 18
_diffrn_measured_fraction_theta_full 0.998
_diffrn_measured_fraction_theta_max 0.998
_diffrn_measurement_device_type 'Nonius KappaCCD diffractometer'
_diffrn_measurement_method '\w scans at fixed \c = 55\%'
_diffrn_radiation_monochromator graphite
_diffrn_radiation_source 'fine-focus sealed tube'
_diffrn_radiation_type MoK\a
_diffrn_radiation_wavelength 0.71073
_diffrn_reflns_av_R_equivalents 0.0398
_diffrn_reflns_av_sigmaI/netI 0.0599
_diffrn_reflns_limit_h_max 17
_diffrn_reflns_limit_h_min -17
_diffrn_reflns_limit_k_max 16
_diffrn_reflns_limit_k_min -16
_diffrn_reflns_limit_l_max 31
_diffrn_reflns_limit_l_min -31
_diffrn_reflns_number 18642
_diffrn_reflns_theta_full 25.00
_diffrn_reflns_theta_max 25.00
_diffrn_reflns_theta_min 2.97
_exptl_absorpt_coefficient_mu 0.800
_exptl_absorpt_correction_T_max 0.9462
_exptl_absorpt_correction_T_min 0.7954
_exptl_absorpt_correction_type multi-scan
_exptl_absorpt_process_details 'Scalepack (Otwinowski & Minor, 1997)'
_exptl_crystal_colour colourless
_exptl_crystal_density_diffrn 1.600
_exptl_crystal_density_method 'not measured'
_exptl_crystal_description rod
_exptl_crystal_F_000 2724
_exptl_crystal_size_max 0.30
_exptl_crystal_size_mid 0.10
_exptl_crystal_size_min 0.07
_refine_diff_density_max 0.355
_refine_diff_density_min -0.348
_refine_diff_density_rms 0.052
_refine_ls_extinction_method none
_refine_ls_goodness_of_fit_ref 0.910
_refine_ls_hydrogen_treatment constr
_refine_ls_matrix_type full
_refine_ls_number_parameters 739
_refine_ls_number_reflns 9532
_refine_ls_number_restraints 18
_refine_ls_restrained_S_all 0.909
_refine_ls_R_factor_all 0.1195
_refine_ls_R_factor_gt 0.0392
_refine_ls_shift/su_max 0.001
_refine_ls_shift/su_mean 0.000
_refine_ls_structure_factor_coef Fsqd
_refine_ls_weighting_details 'calc w=1/[\s^2^(Fo^2^)+(0.0564P)^2^] where P=(Fo^2^+2Fc^2^)/3'
_refine_ls_weighting_scheme calc
_refine_ls_wR_factor_gt 0.0921
_refine_ls_wR_factor_ref 0.1227
_reflns_number_gt 4178
_reflns_number_total 9532
_reflns_threshold_expression >2\s(I)
_cod_data_source_file cg050312jsi20050701_021824.cif
_cod_data_source_block k05203
_cod_original_cell_volume 5420.4(13)
_cod_original_sg_symbol_H-M 'P 21/c'
_cod_database_code 4505244

loop_
_symmetry_equiv_pos_as_xyz
'x, y, z'
'-x, y+1/2, -z+1/2'
'-x, -y, -z'
'x, -y-1/2, z-1/2'

loop_
_atom_site_label
_atom_site_type_symbol
_atom_site_fract_x
_atom_site_fract_y
_atom_site_fract_z
_atom_site_U_iso_or_equiv
_atom_site_adp_type
_atom_site_occupancy
_atom_site_symmetry_multiplicity
_atom_site_calc_flag
_atom_site_refinement_flags
Mn1_1 Mn 0.25636(3) 0.49972(3) 0.009121(16) 0.03194(17) Uani 1 1 d .
O1_1 O 0.37954(14) 0.53022(15) -0.03418(8) 0.0374(6) Uani 1 1 d .
O2_1 O 0.34323(15) 0.60509(15) 0.05628(8) 0.0393(6) Uani 1 1 d .
O3_1 O 0.20298(15) 0.50842(16) 0.08635(7) 0.0407(6) Uani 1 1 d .
O4_1 O 0.11721(15) 0.42805(17) -0.00002(8) 0.0489(7) Uani 1 1 d .
O5_1 O 0.23440(14) 0.43279(15) -0.06613(7) 0.0415(6) Uani 1 1 d .
O6_1 O 0.32267(19) 0.37399(17) 0.03828(8) 0.0531(7) Uani 1 1 d D
H6W1_1 H 0.336(3) 0.3315(19) 0.0193(9) 0.080 Uiso 1 1 d D
H6W2_1 H 0.347(2) 0.359(2) 0.0668(5) 0.080 Uiso 1 1 d D
O7_1 O 0.19091(19) 0.62393(18) -0.02242(9) 0.0537(7) Uani 1 1 d D
H7W1_1 H 0.177(2) 0.6716(17) -0.0076(11) 0.080 Uiso 1 1 d D
H7W2_1 H 0.158(2) 0.623(2) -0.0499(7) 0.080 Uiso 1 1 d D
C1_1 C 0.4254(2) 0.6154(2) -0.01572(12) 0.0501(10) Uani 1 1 d .
H1A_1 H 0.3902 0.6704 -0.0282 0.060 Uiso 1 1 calc R
H1B_1 H 0.4853 0.6192 -0.0277 0.060 Uiso 1 1 calc R
C2_1 C 0.4342(2) 0.6120(3) 0.04204(12) 0.0502(10) Uani 1 1 d .
H2A_1 H 0.4702 0.5576 0.0546 0.060 Uiso 1 1 calc R
H2B_1 H 0.4639 0.6687 0.0565 0.060 Uiso 1 1 calc R
C3_1 C 0.3364(2) 0.5964(2) 0.11028(11) 0.0448(10) Uani 1 1 d .
H3A_1 H 0.3629 0.6511 0.1287 0.054 Uiso 1 1 calc R
H3B_1 H 0.3681 0.5402 0.1240 0.054 Uiso 1 1 calc R
C4_1 C 0.2361(2) 0.5895(2) 0.11562(12) 0.0454(10) Uani 1 1 d .
H4A_1 H 0.2264 0.5820 0.1514 0.054 Uiso 1 1 calc R
H4B_1 H 0.2046 0.6461 0.1024 0.054 Uiso 1 1 calc R
C5_1 C 0.1049(2) 0.4957(3) 0.08127(13) 0.0563(11) Uani 1 1 d .
H5A_1 H 0.0744 0.5507 0.0652 0.068 Uiso 1 1 calc R
H5B_1 H 0.0839 0.4867 0.1148 0.068 Uiso 1 1 calc R
C6_1 C 0.0846(3) 0.4099(3) 0.04843(13) 0.0624(12) Uani 1 1 d .
H6A_1 H 0.1150 0.3550 0.0646 0.075 Uiso 1 1 calc R
H6B_1 H 0.0193 0.3979 0.0437 0.075 Uiso 1 1 calc R
C7_1 C 0.1164(2) 0.3485(3) -0.03378(13) 0.0570(11) Uani 1 1 d .
H7A_1 H 0.0543 0.3260 -0.0421 0.068 Uiso 1 1 calc R
H7B_1 H 0.1527 0.2977 -0.0172 0.068 Uiso 1 1 calc R
C8_1 C 0.1548(2) 0.3780(3) -0.08141(12) 0.0526(11) Uani 1 1 d .
H8A_1 H 0.1705 0.3229 -0.1007 0.063 Uiso 1 1 calc R
H8B_1 H 0.1105 0.4152 -0.1030 0.063 Uiso 1 1 calc R
C9_1 C 0.3030(2) 0.4386(2) -0.10046(11) 0.0410(10) Uani 1 1 d .
H9A_1 H 0.2751 0.4381 -0.1359 0.049 Uiso 1 1 calc R
H9B_1 H 0.3445 0.3854 -0.0953 0.049 Uiso 1 1 calc R
C10_1 C 0.3532(2) 0.5296(2) -0.08874(11) 0.0455(10) Uani 1 1 d .
H10A_1 H 0.4067 0.5329 -0.1072 0.055 Uiso 1 1 calc R
H10B_1 H 0.3141 0.5831 -0.0988 0.055 Uiso 1 1 calc R
Mn2_2 Mn 0.24774(3) 0.49964(4) 0.328708(17) 0.03265(15) Uani 1 1 d .
O1_2 O 0.12101(14) 0.47571(16) 0.36999(8) 0.0403(6) Uani 1 1 d .
O2_2 O 0.15920(14) 0.39628(16) 0.28102(8) 0.0406(6) Uani 1 1 d .
O3_2 O 0.30309(15) 0.48802(16) 0.25207(8) 0.0405(6) Uani 1 1 d .
O4_2 O 0.38886(14) 0.56740(15) 0.33905(8) 0.0441(6) Uani 1 1 d .
O5_2 O 0.26972(15) 0.56633(16) 0.40413(8) 0.0460(6) Uani 1 1 d .
O6_2 O 0.1882(2) 0.62870(18) 0.29903(9) 0.0552(7) Uani 1 1 d D
H6W1_2 H 0.176(3) 0.6736(18) 0.3166(10) 0.083 Uiso 1 1 d D
H6W2_2 H 0.161(2) 0.638(2) 0.2707(6) 0.083 Uiso 1 1 d D
O7_2 O 0.30802(18) 0.37407(17) 0.36146(9) 0.0507(7) Uani 1 1 d D
H7W1_2 H 0.343(2) 0.376(2) 0.3881(8) 0.076 Uiso 1 1 d D
H7W2_2 H 0.318(2) 0.3232(14) 0.3483(11) 0.076 Uiso 1 1 d D
C1_2 C 0.0733(2) 0.3913(3) 0.35148(12) 0.0526(10) Uani 1 1 d .
H1A_2 H 0.0124 0.3903 0.3622 0.063 Uiso 1 1 calc R
H1B_2 H 0.1059 0.3357 0.3652 0.063 Uiso 1 1 calc R
C2_2 C 0.0680(2) 0.3922(3) 0.29393(12) 0.0531(10) Uani 1 1 d .
H2A_2 H 0.0379 0.3356 0.2798 0.064 Uiso 1 1 calc R
H2B_2 H 0.0337 0.4468 0.2801 0.064 Uiso 1 1 calc R
C3_2 C 0.1692(2) 0.4010(3) 0.22735(11) 0.0472(10) Uani 1 1 d .
H3A_2 H 0.1381 0.4562 0.2120 0.057 Uiso 1 1 calc R
H3B_2 H 0.1434 0.3451 0.2098 0.057 Uiso 1 1 calc R
C4_2 C 0.2697(2) 0.4069(2) 0.22315(12) 0.0469(10) Uani 1 1 d .
H4A_2 H 0.3003 0.3503 0.2370 0.056 Uiso 1 1 calc R
H4B_2 H 0.2806 0.4135 0.1875 0.056 Uiso 1 1 calc R
C5_2 C 0.4006(2) 0.4976(3) 0.25817(12) 0.0525(10) Uani 1 1 d .
H5A_2 H 0.4229 0.5050 0.2249 0.063 Uiso 1 1 calc R
H5B_2 H 0.4288 0.4420 0.2748 0.063 Uiso 1 1 calc R
C6_2 C 0.4231(2) 0.5830(3) 0.29052(12) 0.0553(11) Uani 1 1 d .
H6A_2 H 0.4887 0.5927 0.2955 0.066 Uiso 1 1 calc R
H6B_2 H 0.3948 0.6386 0.2739 0.066 Uiso 1 1 calc R
C7_2 C 0.3905(2) 0.6482(2) 0.37199(13) 0.0504(10) Uani 1 1 d .
H7A_2 H 0.3552 0.6993 0.3549 0.061 Uiso 1 1 calc R
H7B_2 H 0.4528 0.6698 0.3807 0.061 Uiso 1 1 calc R
C8_2 C 0.3498(2) 0.6188(2) 0.41970(13) 0.0509(11) Uani 1 1 d .
H8A_2 H 0.3930 0.5804 0.4414 0.061 Uiso 1 1 calc R
H8B_2 H 0.3350 0.6741 0.4391 0.061 Uiso 1 1 calc R
C9_2 C 0.1988(2) 0.5659(2) 0.43672(12) 0.0453(10) Uani 1 1 d .
H9A_2 H 0.1602 0.6211 0.4303 0.054 Uiso 1 1 calc R
H9B_2 H 0.2243 0.5662 0.4725 0.054 Uiso 1 1 calc R
C10_2 C 0.1445(2) 0.4775(3) 0.42461(12) 0.0521(11) Uani 1 1 d .
H10A_2 H 0.1805 0.4224 0.4357 0.063 Uiso 1 1 calc R
H10B_2 H 0.0897 0.4779 0.4420 0.063 Uiso 1 1 calc R
Mn3_3 Mn 0.24663(3) 0.50113(4) 0.662351(16) 0.03176(15) Uani 1 1 d .
O1_3 O 0.12393(14) 0.46894(16) 0.70591(8) 0.0394(6) Uani 1 1 d .
O2_3 O 0.16307(15) 0.39289(15) 0.61677(8) 0.0409(6) Uani 1 1 d .
O3_3 O 0.29743(15) 0.49409(16) 0.58475(7) 0.0416(6) Uani 1 1 d .
O4_3 O 0.38274(15) 0.58087(17) 0.66903(8) 0.0474(6) Uani 1 1 d .
O5_3 O 0.26839(15) 0.56861(16) 0.73724(8) 0.0454(6) Uani 1 1 d .
O6_3 O 0.17753(19) 0.62495(17) 0.63228(9) 0.0531(7) Uani 1 1 d D
H6W1_3 H 0.160(2) 0.6673(19) 0.6497(9) 0.080 Uiso 1 1 d D
H6W2_3 H 0.156(2) 0.635(2) 0.6030(5) 0.080 Uiso 1 1 d D
O7_3 O 0.31844(19) 0.38019(18) 0.69397(9) 0.0527(7) Uani 1 1 d D
H7W1_3 H 0.334(2) 0.3336(18) 0.6786(11) 0.079 Uiso 1 1 d D
H7W2_3 H 0.348(2) 0.379(2) 0.7220(6) 0.079 Uiso 1 1 d D
C1_3 C 0.0809(2) 0.3815(3) 0.68885(13) 0.0538(11) Uani 1 1 d .
H1A_3 H 0.0209 0.3767 0.7007 0.065 Uiso 1 1 calc R
H1B_3 H 0.1175 0.3283 0.7023 0.065 Uiso 1 1 calc R
C2_3 C 0.0726(2) 0.3819(3) 0.63084(12) 0.0557(11) Uani 1 1 d .
H2A_3 H 0.0460 0.3231 0.6173 0.067 Uiso 1 1 calc R
H2B_3 H 0.0340 0.4337 0.6173 0.067 Uiso 1 1 calc R
C3_3 C 0.1692(2) 0.3980(3) 0.56266(12) 0.0471(10) Uani 1 1 d .
H3A_3 H 0.1341 0.4511 0.5476 0.056 Uiso 1 1 calc R
H3B_3 H 0.1459 0.3405 0.5458 0.056 Uiso 1 1 calc R
C4_3 C 0.2689(2) 0.4104(2) 0.55677(12) 0.0449(10) Uani 1 1 d .
H4A_3 H 0.3036 0.3562 0.5707 0.054 Uiso 1 1 calc R
H4B_3 H 0.2777 0.4173 0.5208 0.054 Uiso 1 1 calc R
C5_3 C 0.3933(2) 0.5153(3) 0.58699(13) 0.0589(12) Uani 1 1 d .
H5A_3 H 0.4102 0.5263 0.5527 0.071 Uiso 1 1 calc R
H5B_3 H 0.4295 0.4632 0.6023 0.071 Uiso 1 1 calc R
C6_3 C 0.4092(3) 0.6023(3) 0.61917(13) 0.0630(12) Uani 1 1 d .
H6A_3 H 0.4732 0.6201 0.6220 0.076 Uiso 1 1 calc R
H6B_3 H 0.3730 0.6543 0.6037 0.076 Uiso 1 1 calc R
C7_3 C 0.3795(2) 0.6604(2) 0.70251(12) 0.0540(11) Uani 1 1 d .
H7A_3 H 0.3384 0.7080 0.6865 0.065 Uiso 1 1 calc R
H7B_3 H 0.4398 0.6881 0.7097 0.065 Uiso 1 1 calc R
C8_3 C 0.3461(2) 0.6264(3) 0.75131(13) 0.0523(11) Uani 1 1 d .
H8A_3 H 0.3934 0.5903 0.7714 0.063 Uiso 1 1 calc R
H8B_3 H 0.3297 0.6796 0.7718 0.063 Uiso 1 1 calc R
C9_3 C 0.1992(2) 0.5642(2) 0.77106(11) 0.0432(10) Uani 1 1 d .
H9A_3 H 0.1575 0.6170 0.7649 0.052 Uiso 1 1 calc R
H9B_3 H 0.2263 0.5665 0.8066 0.052 Uiso 1 1 calc R
C10_3 C 0.1493(2) 0.4724(2) 0.76038(11) 0.0470(10) Uani 1 1 d .
H10A_3 H 0.1885 0.4195 0.7714 0.056 Uiso 1 1 calc R
H10B_3 H 0.0954 0.4700 0.7785 0.056 Uiso 1 1 calc R
N1_4 N 0.0959(2) 0.6777(2) -0.14325(11) 0.0431(8) Uani 1 1 d .
O8_4 O 0.08994(18) 0.60461(19) -0.11769(9) 0.0634(8) Uani 1 1 d .
O9_4 O 0.1654(2) 0.72746(19) -0.13289(9) 0.0702(9) Uani 1 1 d .
O10_4 O 0.03897(19) 0.7000(2) -0.17848(10) 0.0772(10) Uani 1 1 d .
N2_5 N 0.0747(2) 0.6829(2) 0.18124(12) 0.0432(8) Uani 1 1 d .
O8_5 O 0.0581(2) 0.6107(2) 0.20520(11) 0.0854(10) Uani 1 1 d .
O9_5 O 0.13885(18) 0.73364(19) 0.19994(9) 0.0658(8) Uani 1 1 d .
O10_5 O 0.03296(18) 0.7029(2) 0.13984(10) 0.0748(9) Uani 1 1 d .
N3_6 N 0.0777(2) 0.6830(2) 0.51342(12) 0.0450(8) Uani 1 1 d .
O8_6 O 0.0488(2) 0.6104(2) 0.53183(11) 0.0908(11) Uani 1 1 d .
O9_6 O 0.15202(19) 0.71574(19) 0.53403(9) 0.0640(8) Uani 1 1 d .
O10_6 O 0.03810(17) 0.72127(19) 0.47532(10) 0.0652(8) Uani 1 1 d .
N4_7 N 0.4292(2) 0.3146(2) 0.15730(11) 0.0404(8) Uani 1 1 d .
O8_7 O 0.4583(2) 0.3853(2) 0.13765(11) 0.0832(10) Uani 1 1 d .
O9_7 O 0.35936(17) 0.27504(18) 0.13520(8) 0.0603(8) Uani 1 1 d .
O10_7 O 0.46477(16) 0.28296(17) 0.19836(9) 0.0603(8) Uani 1 1 d .
N5_8 N 0.4127(2) 0.3201(2) 0.48068(11) 0.0417(8) Uani 1 1 d .
O8_8 O 0.41787(18) 0.39238(19) 0.45410(9) 0.0632(8) Uani 1 1 d .
O9_8 O 0.34939(19) 0.26398(18) 0.46838(9) 0.0649(8) Uani 1 1 d .
O10_8 O 0.46544(18) 0.30529(19) 0.51953(10) 0.0752(9) Uani 1 1 d .
N6_9 N 0.4048(2) 0.3223(2) 0.81461(11) 0.0427(8) Uani 1 1 d .
O8_9 O 0.4223(2) 0.3942(2) 0.79059(10) 0.0762(9) Uani 1 1 d .
O9_9 O 0.32821(18) 0.28471(18) 0.80317(9) 0.0621(8) Uani 1 1 d .
O10_9 O 0.45806(17) 0.28882(19) 0.84895(10) 0.0655(8) Uani 1 1 d .

loop_
_atom_site_aniso_label
_atom_site_aniso_U_11
_atom_site_aniso_U_22
_atom_site_aniso_U_33
_atom_site_aniso_U_23
_atom_site_aniso_U_13
_atom_site_aniso_U_12
Mn1_1 0.0308(3) 0.0336(4) 0.0317(3) -0.0025(3) 0.0048(2) 0.0001(3)
O1_1 0.0355(14) 0.0399(15) 0.0370(13) -0.0006(11) 0.0057(11) -0.0057(12)
O2_1 0.0345(15) 0.0447(16) 0.0389(13) -0.0050(12) 0.0048(11) -0.0012(13)
O3_1 0.0405(15) 0.0444(17) 0.0386(12) -0.0088(12) 0.0105(11) -0.0030(13)
O4_1 0.0490(16) 0.0552(18) 0.0447(14) -0.0068(13) 0.0155(12) -0.0160(14)
O5_1 0.0408(15) 0.0472(17) 0.0378(13) -0.0094(12) 0.0101(12) -0.0075(13)
O6_1 0.076(2) 0.0460(19) 0.0369(14) 0.0041(13) 0.0050(15) 0.0228(15)
O7_1 0.0607(18) 0.0517(19) 0.0466(15) -0.0004(13) -0.0028(14) 0.0191(15)
C1_1 0.043(2) 0.052(3) 0.058(2) -0.007(2) 0.0162(19) -0.017(2)
C2_1 0.035(2) 0.055(3) 0.060(2) -0.013(2) 0.002(2) -0.005(2)
C3_1 0.053(3) 0.043(2) 0.037(2) -0.0072(18) -0.0025(18) -0.001(2)
C4_1 0.059(3) 0.041(2) 0.036(2) -0.0096(18) 0.0056(19) 0.007(2)
C5_1 0.043(2) 0.078(3) 0.051(2) -0.010(2) 0.0224(19) -0.008(2)
C6_1 0.060(3) 0.078(3) 0.053(2) -0.013(2) 0.025(2) -0.031(2)
C7_1 0.059(3) 0.056(3) 0.057(2) -0.009(2) 0.012(2) -0.024(2)
C8_1 0.050(3) 0.059(3) 0.049(2) -0.014(2) 0.005(2) -0.017(2)
C9_1 0.046(2) 0.050(3) 0.0271(18) -0.0005(17) 0.0044(17) 0.006(2)
C10_1 0.052(3) 0.052(3) 0.034(2) 0.0073(18) 0.0108(18) -0.002(2)
Mn2_2 0.0307(3) 0.0328(3) 0.0352(3) -0.0039(2) 0.0069(2) -0.0007(2)
O1_2 0.0365(14) 0.0472(16) 0.0378(13) -0.0009(12) 0.0064(11) -0.0069(12)
O2_2 0.0348(15) 0.0480(16) 0.0396(14) -0.0047(12) 0.0068(11) -0.0010(12)
O3_2 0.0381(15) 0.0424(16) 0.0423(13) -0.0078(12) 0.0101(11) -0.0018(13)
O4_2 0.0440(15) 0.0457(17) 0.0436(14) -0.0053(12) 0.0102(12) -0.0112(13)
O5_2 0.0406(15) 0.0547(17) 0.0439(14) -0.0154(12) 0.0096(12) -0.0105(13)
O6_2 0.076(2) 0.0472(19) 0.0413(15) -0.0001(13) 0.0040(15) 0.0217(16)
O7_2 0.0633(19) 0.0397(17) 0.0460(15) -0.0061(13) -0.0080(13) 0.0158(15)
C1_2 0.043(2) 0.058(3) 0.058(2) -0.001(2) 0.010(2) -0.013(2)
C2_2 0.039(2) 0.064(3) 0.056(2) -0.010(2) 0.006(2) -0.012(2)
C3_2 0.058(3) 0.045(3) 0.037(2) -0.0109(18) -0.0012(19) -0.005(2)
C4_2 0.058(3) 0.046(3) 0.038(2) -0.0056(18) 0.0110(19) 0.009(2)
C5_2 0.040(2) 0.071(3) 0.050(2) -0.004(2) 0.0154(18) -0.002(2)
C6_2 0.050(3) 0.070(3) 0.048(2) -0.002(2) 0.017(2) -0.016(2)
C7_2 0.051(3) 0.048(3) 0.053(2) -0.010(2) 0.007(2) -0.016(2)
C8_2 0.051(3) 0.051(3) 0.050(2) -0.013(2) 0.000(2) -0.013(2)
C9_2 0.048(2) 0.057(3) 0.0326(19) 0.0011(19) 0.0143(18) 0.007(2)
C10_2 0.053(3) 0.071(3) 0.035(2) 0.0025(19) 0.0154(18) -0.006(2)
Mn3_3 0.0295(3) 0.0332(3) 0.0330(3) -0.0032(2) 0.0053(2) 0.0006(2)
O1_3 0.0367(14) 0.0435(15) 0.0383(13) -0.0009(11) 0.0056(11) -0.0048(12)
O2_3 0.0399(15) 0.0466(16) 0.0369(13) -0.0074(12) 0.0072(11) -0.0051(13)
O3_3 0.0408(15) 0.0460(16) 0.0394(13) -0.0074(12) 0.0103(11) -0.0025(13)
O4_3 0.0442(15) 0.0552(17) 0.0443(14) -0.0069(13) 0.0119(12) -0.0111(13)
O5_3 0.0416(15) 0.0579(18) 0.0378(13) -0.0136(12) 0.0098(12) -0.0140(13)
O6_3 0.070(2) 0.0486(19) 0.0395(14) 0.0019(13) 0.0026(15) 0.0231(15)
O7_3 0.0605(19) 0.053(2) 0.0418(15) -0.0010(13) -0.0049(14) 0.0229(15)
C1_3 0.048(3) 0.054(3) 0.062(3) -0.010(2) 0.016(2) -0.018(2)
C2_3 0.046(3) 0.065(3) 0.057(2) -0.019(2) 0.009(2) -0.019(2)
C3_3 0.048(3) 0.048(3) 0.043(2) -0.0133(18) -0.0016(18) -0.002(2)
C4_3 0.055(3) 0.047(3) 0.0322(19) -0.0025(18) 0.0008(18) 0.010(2)
C5_3 0.049(3) 0.085(3) 0.045(2) -0.009(2) 0.0153(19) -0.015(2)
C6_3 0.060(3) 0.078(3) 0.055(3) -0.007(2) 0.022(2) -0.028(2)
C7_3 0.063(3) 0.049(3) 0.051(2) -0.011(2) 0.009(2) -0.015(2)
C8_3 0.053(3) 0.053(3) 0.050(2) -0.013(2) 0.000(2) -0.015(2)
C9_3 0.049(3) 0.054(3) 0.0275(19) -0.0033(18) 0.0069(17) 0.003(2)
C10_3 0.054(3) 0.054(3) 0.034(2) 0.0038(18) 0.0091(18) -0.001(2)
N1_4 0.052(2) 0.040(2) 0.0386(19) -0.0060(17) 0.0105(17) 0.004(2)
O8_4 0.079(2) 0.0505(19) 0.0614(17) 0.0135(15) 0.0098(15) -0.0148(16)
O9_4 0.089(2) 0.063(2) 0.0562(17) 0.0042(15) 0.0008(16) -0.0319(18)
O10_4 0.068(2) 0.093(2) 0.0651(18) 0.0044(17) -0.0164(16) 0.0270(18)
N2_5 0.047(2) 0.038(2) 0.048(2) -0.0035(17) 0.0147(18) 0.0026(18)
O8_5 0.110(3) 0.058(2) 0.094(2) 0.0220(18) 0.0429(19) -0.0097(19)
O9_5 0.071(2) 0.076(2) 0.0500(16) -0.0085(15) 0.0022(15) -0.0260(17)
O10_5 0.074(2) 0.079(2) 0.0637(19) -0.0014(16) -0.0242(16) 0.0147(17)
N3_6 0.049(2) 0.040(2) 0.048(2) -0.0072(17) 0.0144(18) -0.0004(19)
O8_6 0.101(3) 0.064(2) 0.112(3) 0.0236(19) 0.031(2) -0.021(2)
O9_6 0.069(2) 0.069(2) 0.0508(16) -0.0006(14) -0.0086(15) -0.0177(17)
O10_6 0.0588(19) 0.075(2) 0.0587(17) 0.0095(15) -0.0074(15) 0.0070(16)
N4_7 0.046(2) 0.034(2) 0.0430(19) -0.0038(16) 0.0116(17) 0.0007(18)
O8_7 0.101(3) 0.057(2) 0.096(2) 0.0195(18) 0.0330(19) -0.0195(18)
O9_7 0.0626(19) 0.069(2) 0.0453(15) -0.0047(14) -0.0104(14) -0.0208(16)
O10_7 0.0570(18) 0.0627(19) 0.0568(17) 0.0072(15) -0.0130(14) 0.0013(15)
N5_8 0.044(2) 0.040(2) 0.0417(19) -0.0042(17) 0.0077(17) 0.0006(19)
O8_8 0.078(2) 0.0528(19) 0.0591(17) 0.0144(15) 0.0092(15) -0.0188(16)
O9_8 0.085(2) 0.057(2) 0.0498(16) 0.0021(14) -0.0039(15) -0.0302(17)
O10_8 0.068(2) 0.071(2) 0.078(2) 0.0041(16) -0.0272(16) 0.0080(17)
N6_9 0.049(2) 0.042(2) 0.0392(19) -0.0051(16) 0.0118(17) 0.0021(19)
O8_9 0.099(2) 0.060(2) 0.0738(19) 0.0149(17) 0.0254(17) -0.0238(18)
O9_9 0.0623(19) 0.061(2) 0.0590(17) 0.0027(14) -0.0120(15) -0.0115(16)
O10_9 0.0509(19) 0.079(2) 0.0633(17) 0.0042(16) -0.0084(15) 0.0147(16)

loop_
_atom_type_symbol
_atom_type_description
_atom_type_scat_dispersion_real
_atom_type_scat_dispersion_imag
_atom_type_scat_source
C C 0.0033 0.0016 'International Tables Vol C Tables 4.2.6.8 and 6.1.1.4'
H H 0.0000 0.0000 'International Tables Vol C Tables 4.2.6.8 and 6.1.1.4'
N N 0.0061 0.0033 'International Tables Vol C Tables 4.2.6.8 and 6.1.1.4'
O O 0.0106 0.0060 'International Tables Vol C Tables 4.2.6.8 and 6.1.1.4'
Mn Mn 0.3368 0.7283 'International Tables Vol C Tables 4.2.6.8 and 6.1.1.4'

loop_
_geom_angle_atom_site_label_1
_geom_angle_atom_site_label_2
_geom_angle_atom_site_label_3
_geom_angle
O7_1 Mn1_1 O6_1 178.16(9)
O7_1 Mn1_1 O5_1 89.64(9)
O6_1 Mn1_1 O5_1 88.63(8)
O7_1 Mn1_1 O2_1 82.51(9)
O6_1 Mn1_1 O2_1 98.52(9)
O5_1 Mn1_1 O2_1 143.61(8)
O7_1 Mn1_1 O3_1 96.57(9)
O6_1 Mn1_1 O3_1 85.21(9)
O5_1 Mn1_1 O3_1 143.53(8)
O2_1 Mn1_1 O3_1 72.84(8)
O7_1 Mn1_1 O4_1 87.94(10)
O6_1 Mn1_1 O4_1 92.10(10)
O5_1 Mn1_1 O4_1 70.74(8)
O2_1 Mn1_1 O4_1 143.69(8)
O3_1 Mn1_1 O4_1 73.61(8)
O7_1 Mn1_1 O1_1 90.11(10)
O6_1 Mn1_1 O1_1 88.73(9)
O5_1 Mn1_1 O1_1 71.30(8)
O2_1 Mn1_1 O1_1 73.24(8)
O3_1 Mn1_1 O1_1 144.18(8)
O4_1 Mn1_1 O1_1 141.99(8)
C10_1 O1_1 C1_1 113.8(2)
C10_1 O1_1 Mn1_1 110.54(18)
C1_1 O1_1 Mn1_1 111.13(18)
C3_1 O2_1 C2_1 115.6(2)
C3_1 O2_1 Mn1_1 112.74(19)
C2_1 O2_1 Mn1_1 113.22(18)
C4_1 O3_1 C5_1 115.1(2)
C4_1 O3_1 Mn1_1 113.01(19)
C5_1 O3_1 Mn1_1 110.86(17)
C6_1 O4_1 C7_1 115.2(3)
C6_1 O4_1 Mn1_1 112.06(19)
C7_1 O4_1 Mn1_1 111.17(19)
C8_1 O5_1 C9_1 118.2(2)
C8_1 O5_1 Mn1_1 121.67(19)
C9_1 O5_1 Mn1_1 120.04(18)
Mn1_1 O6_1 H6W1_1 122(2)
Mn1_1 O6_1 H6W2_1 133(2)
H6W1_1 O6_1 H6W2_1 104.8(16)
Mn1_1 O7_1 H7W1_1 129(2)
Mn1_1 O7_1 H7W2_1 122(2)
H7W1_1 O7_1 H7W2_1 106.0(16)
O1_1 C1_1 C2_1 107.1(3)
O1_1 C1_1 H1A_1 110.3
C2_1 C1_1 H1A_1 110.3
O1_1 C1_1 H1B_1 110.3
C2_1 C1_1 H1B_1 110.3
H1A_1 C1_1 H1B_1 108.5
O2_1 C2_1 C1_1 106.6(3)
O2_1 C2_1 H2A_1 110.4
C1_1 C2_1 H2A_1 110.4
O2_1 C2_1 H2B_1 110.4
C1_1 C2_1 H2B_1 110.4
H2A_1 C2_1 H2B_1 108.6
O2_1 C3_1 C4_1 106.0(2)
O2_1 C3_1 H3A_1 110.5
C4_1 C3_1 H3A_1 110.5
O2_1 C3_1 H3B_1 110.5
C4_1 C3_1 H3B_1 110.5
H3A_1 C3_1 H3B_1 108.7
O3_1 C4_1 C3_1 106.3(3)
O3_1 C4_1 H4A_1 110.5
C3_1 C4_1 H4A_1 110.5
O3_1 C4_1 H4B_1 110.5
C3_1 C4_1 H4B_1 110.5
H4A_1 C4_1 H4B_1 108.7
O3_1 C5_1 C6_1 106.6(3)
O3_1 C5_1 H5A_1 110.4
C6_1 C5_1 H5A_1 110.4
O3_1 C5_1 H5B_1 110.4
C6_1 C5_1 H5B_1 110.4
H5A_1 C5_1 H5B_1 108.6
O4_1 C6_1 C5_1 107.3(3)
O4_1 C6_1 H6A_1 110.2
C5_1 C6_1 H6A_1 110.2
O4_1 C6_1 H6B_1 110.2
C5_1 C6_1 H6B_1 110.2
H6A_1 C6_1 H6B_1 108.5
O4_1 C7_1 C8_1 108.7(3)
O4_1 C7_1 H7A_1 110.0
C8_1 C7_1 H7A_1 110.0
O4_1 C7_1 H7B_1 110.0
C8_1 C7_1 H7B_1 110.0
H7A_1 C7_1 H7B_1 108.3
O5_1 C8_1 C7_1 107.2(3)
O5_1 C8_1 H8A_1 110.3
C7_1 C8_1 H8A_1 110.3
O5_1 C8_1 H8B_1 110.3
C7_1 C8_1 H8B_1 110.3
H8A_1 C8_1 H8B_1 108.5
O5_1 C9_1 C10_1 106.8(3)
O5_1 C9_1 H9A_1 110.4
C10_1 C9_1 H9A_1 110.4
O5_1 C9_1 H9B_1 110.4
C10_1 C9_1 H9B_1 110.4
H9A_1 C9_1 H9B_1 108.6
O1_1 C10_1 C9_1 106.3(3)
O1_1 C10_1 H10A_1 110.5
C9_1 C10_1 H10A_1 110.5
O1_1 C10_1 H10B_1 110.5
C9_1 C10_1 H10B_1 110.5
H10A_1 C10_1 H10B_1 108.7
O7_2 Mn2_2 O6_2 177.49(9)
O7_2 Mn2_2 O5_2 89.09(9)
O6_2 Mn2_2 O5_2 88.40(9)
O7_2 Mn2_2 O2_2 82.49(9)
O6_2 Mn2_2 O2_2 99.56(9)
O5_2 Mn2_2 O2_2 143.55(9)
O7_2 Mn2_2 O3_2 96.98(9)
O6_2 Mn2_2 O3_2 85.05(9)
O5_2 Mn2_2 O3_2 143.68(9)
O2_2 Mn2_2 O3_2 72.73(8)
O7_2 Mn2_2 O4_2 88.27(10)
O6_2 Mn2_2 O4_2 90.88(10)
O5_2 Mn2_2 O4_2 70.67(8)
O2_2 Mn2_2 O4_2 143.76(8)
O3_2 Mn2_2 O4_2 73.75(8)
O7_2 Mn2_2 O1_2 90.67(10)
O6_2 Mn2_2 O1_2 88.55(10)
O5_2 Mn2_2 O1_2 71.47(8)
O2_2 Mn2_2 O1_2 73.23(8)
O3_2 Mn2_2 O1_2 143.72(8)
O4_2 Mn2_2 O1_2 142.14(8)
C10_2 O1_2 C1_2 113.8(3)
C10_2 O1_2 Mn2_2 110.50(18)
C1_2 O1_2 Mn2_2 110.94(19)
C2_2 O2_2 C3_2 116.0(2)
C2_2 O2_2 Mn2_2 113.56(18)
C3_2 O2_2 Mn2_2 113.49(19)
C4_2 O3_2 C5_2 114.6(2)
C4_2 O3_2 Mn2_2 113.07(19)
C5_2 O3_2 Mn2_2 110.60(17)
C7_2 O4_2 C6_2 115.2(3)
C7_2 O4_2 Mn2_2 111.21(19)
C6_2 O4_2 Mn2_2 111.49(18)
C8_2 O5_2 C9_2 118.4(2)
C8_2 O5_2 Mn2_2 121.5(2)
C9_2 O5_2 Mn2_2 119.81(19)
Mn2_2 O6_2 H6W1_2 125(2)
Mn2_2 O6_2 H6W2_2 128(2)
H6W1_2 O6_2 H6W2_2 105.4(16)
Mn2_2 O7_2 H7W1_2 121(2)
Mn2_2 O7_2 H7W2_2 131(2)
H7W1_2 O7_2 H7W2_2 105.0(16)
O1_2 C1_2 C2_2 107.4(3)
O1_2 C1_2 H1A_2 110.2
C2_2 C1_2 H1A_2 110.2
O1_2 C1_2 H1B_2 110.2
C2_2 C1_2 H1B_2 110.2
H1A_2 C1_2 H1B_2 108.5
O2_2 C2_2 C1_2 107.1(3)
O2_2 C2_2 H2A_2 110.3
C1_2 C2_2 H2A_2 110.3
O2_2 C2_2 H2B_2 110.3
C1_2 C2_2 H2B_2 110.3
H2A_2 C2_2 H2B_2 108.5
O2_2 C3_2 C4_2 106.6(3)
O2_2 C3_2 H3A_2 110.4
C4_2 C3_2 H3A_2 110.4
O2_2 C3_2 H3B_2 110.4
C4_2 C3_2 H3B_2 110.4
H3A_2 C3_2 H3B_2 108.6
O3_2 C4_2 C3_2 106.9(3)
O3_2 C4_2 H4A_2 110.4
C3_2 C4_2 H4A_2 110.4
O3_2 C4_2 H4B_2 110.4
C3_2 C4_2 H4B_2 110.4
H4A_2 C4_2 H4B_2 108.6
O3_2 C5_2 C6_2 107.3(3)
O3_2 C5_2 H5A_2 110.3
C6_2 C5_2 H5A_2 110.3
O3_2 C5_2 H5B_2 110.3
C6_2 C5_2 H5B_2 110.3
H5A_2 C5_2 H5B_2 108.5
O4_2 C6_2 C5_2 107.4(3)
O4_2 C6_2 H6A_2 110.2
C5_2 C6_2 H6A_2 110.2
O4_2 C6_2 H6B_2 110.2
C5_2 C6_2 H6B_2 110.2
H6A_2 C6_2 H6B_2 108.5
O4_2 C7_2 C8_2 107.3(3)
O4_2 C7_2 H7A_2 110.2
C8_2 C7_2 H7A_2 110.2
O4_2 C7_2 H7B_2 110.2
C8_2 C7_2 H7B_2 110.2
H7A_2 C7_2 H7B_2 108.5
O5_2 C8_2 C7_2 107.7(3)
O5_2 C8_2 H8A_2 110.2
C7_2 C8_2 H8A_2 110.2
O5_2 C8_2 H8B_2 110.2
C7_2 C8_2 H8B_2 110.2
H8A_2 C8_2 H8B_2 108.5
O5_2 C9_2 C10_2 106.7(3)
O5_2 C9_2 H9A_2 110.4
C10_2 C9_2 H9A_2 110.4
O5_2 C9_2 H9B_2 110.4
C10_2 C9_2 H9B_2 110.4
H9A_2 C9_2 H9B_2 108.6
O1_2 C10_2 C9_2 106.8(3)
O1_2 C10_2 H10A_2 110.4
C9_2 C10_2 H10A_2 110.4
O1_2 C10_2 H10B_2 110.4
C9_2 C10_2 H10B_2 110.4
H10A_2 C10_2 H10B_2 108.6
O7_3 Mn3_3 O6_3 178.19(11)
O7_3 Mn3_3 O5_3 89.22(9)
O6_3 Mn3_3 O5_3 89.29(9)
O7_3 Mn3_3 O2_3 82.85(9)
O6_3 Mn3_3 O2_3 98.95(9)
O5_3 Mn3_3 O2_3 143.43(9)
O7_3 Mn3_3 O3_3 96.57(9)
O6_3 Mn3_3 O3_3 84.05(9)
O5_3 Mn3_3 O3_3 143.71(9)
O2_3 Mn3_3 O3_3 72.84(8)
O7_3 Mn3_3 O1_3 91.83(10)
O6_3 Mn3_3 O1_3 88.66(10)
O5_3 Mn3_3 O1_3 71.51(8)
O2_3 Mn3_3 O1_3 73.13(8)
O3_3 Mn3_3 O1_3 143.54(8)
O7_3 Mn3_3 O4_3 88.52(10)
O6_3 Mn3_3 O4_3 90.04(11)
O5_3 Mn3_3 O4_3 71.04(8)
O2_3 Mn3_3 O4_3 143.78(8)
O3_3 Mn3_3 O4_3 73.33(8)
O1_3 Mn3_3 O4_3 142.53(8)
C10_3 O1_3 C1_3 113.3(2)
C10_3 O1_3 Mn3_3 110.87(18)
C1_3 O1_3 Mn3_3 111.23(19)
C3_3 O2_3 C2_3 115.1(2)
C3_3 O2_3 Mn3_3 113.78(19)
C2_3 O2_3 Mn3_3 114.32(18)
C4_3 O3_3 C5_3 115.1(3)
C4_3 O3_3 Mn3_3 113.03(19)
C5_3 O3_3 Mn3_3 112.30(18)
C7_3 O4_3 C6_3 114.9(3)
C7_3 O4_3 Mn3_3 110.19(19)
C6_3 O4_3 Mn3_3 111.06(19)
C8_3 O5_3 C9_3 118.4(2)
C8_3 O5_3 Mn3_3 121.3(2)
C9_3 O5_3 Mn3_3 119.88(18)
Mn3_3 O6_3 H6W1_3 125(2)
Mn3_3 O6_3 H6W2_3 128(2)
H6W1_3 O6_3 H6W2_3 106.4(16)
Mn3_3 O7_3 H7W1_3 128(2)
Mn3_3 O7_3 H7W2_3 124(2)
H7W1_3 O7_3 H7W2_3 106.3(16)
O1_3 C1_3 C2_3 107.0(3)
O1_3 C1_3 H1A_3 110.3
C2_3 C1_3 H1A_3 110.3
O1_3 C1_3 H1B_3 110.3
C2_3 C1_3 H1B_3 110.3
H1A_3 C1_3 H1B_3 108.6
O2_3 C2_3 C1_3 106.6(3)
O2_3 C2_3 H2A_3 110.4
C1_3 C2_3 H2A_3 110.4
O2_3 C2_3 H2B_3 110.4
C1_3 C2_3 H2B_3 110.4
H2A_3 C2_3 H2B_3 108.6
O2_3 C3_3 C4_3 106.1(2)
O2_3 C3_3 H3A_3 110.5
C4_3 C3_3 H3A_3 110.5
O2_3 C3_3 H3B_3 110.5
C4_3 C3_3 H3B_3 110.5
H3A_3 C3_3 H3B_3 108.7
O3_3 C4_3 C3_3 106.2(3)
O3_3 C4_3 H4A_3 110.5
C3_3 C4_3 H4A_3 110.5
O3_3 C4_3 H4B_3 110.5
C3_3 C4_3 H4B_3 110.5
H4A_3 C4_3 H4B_3 108.7
O3_3 C5_3 C6_3 106.6(3)
O3_3 C5_3 H5A_3 110.4
C6_3 C5_3 H5A_3 110.4
O3_3 C5_3 H5B_3 110.4
C6_3 C5_3 H5B_3 110.4
H5A_3 C5_3 H5B_3 108.6
O4_3 C6_3 C5_3 107.3(3)
O4_3 C6_3 H6A_3 110.3
C5_3 C6_3 H6A_3 110.3
O4_3 C6_3 H6B_3 110.3
C5_3 C6_3 H6B_3 110.3
H6A_3 C6_3 H6B_3 108.5
O4_3 C7_3 C8_3 107.8(3)
O4_3 C7_3 H7A_3 110.1
C8_3 C7_3 H7A_3 110.1
O4_3 C7_3 H7B_3 110.1
C8_3 C7_3 H7B_3 110.1
H7A_3 C7_3 H7B_3 108.5
O5_3 C8_3 C7_3 107.2(3)
O5_3 C8_3 H8A_3 110.3
C7_3 C8_3 H8A_3 110.3
O5_3 C8_3 H8B_3 110.3
C7_3 C8_3 H8B_3 110.3
H8A_3 C8_3 H8B_3 108.5
O5_3 C9_3 C10_3 106.9(3)
O5_3 C9_3 H9A_3 110.3
C10_3 C9_3 H9A_3 110.3
O5_3 C9_3 H9B_3 110.3
C10_3 C9_3 H9B_3 110.3
H9A_3 C9_3 H9B_3 108.6
O1_3 C10_3 C9_3 106.4(3)
O1_3 C10_3 H10A_3 110.5
C9_3 C10_3 H10A_3 110.5
O1_3 C10_3 H10B_3 110.5
C9_3 C10_3 H10B_3 110.5
H10A_3 C10_3 H10B_3 108.6
O10_4 N1_4 O8_4 122.8(4)
O10_4 N1_4 O9_4 119.8(3)
O8_4 N1_4 O9_4 117.3(3)
O10_5 N2_5 O8_5 122.3(4)
O10_5 N2_5 O9_5 120.1(3)
O8_5 N2_5 O9_5 117.5(3)
O10_6 N3_6 O8_6 122.4(4)
O10_6 N3_6 O9_6 120.0(3)
O8_6 N3_6 O9_6 117.6(3)
O8_7 N4_7 O10_7 122.1(3)
O8_7 N4_7 O9_7 118.6(3)
O10_7 N4_7 O9_7 119.3(3)
O10_8 N5_8 O9_8 119.6(3)
O10_8 N5_8 O8_8 122.1(3)
O9_8 N5_8 O8_8 118.2(3)
O10_9 N6_9 O8_9 122.7(4)
O10_9 N6_9 O9_9 119.9(3)
O8_9 N6_9 O9_9 117.4(3)

loop_
_geom_bond_atom_site_label_1
_geom_bond_atom_site_label_2
_geom_bond_distance
Mn1_1 O7_1 2.127(2)
Mn1_1 O6_1 2.130(2)
Mn1_1 O5_1 2.1764(19)
Mn1_1 O2_1 2.243(2)
Mn1_1 O3_1 2.253(2)
Mn1_1 O4_1 2.275(2)
Mn1_1 O1_1 2.285(2)
O1_1 C10_1 1.437(3)
O1_1 C1_1 1.439(3)
O2_1 C3_1 1.433(3)
O2_1 C2_1 1.434(4)
O3_1 C4_1 1.435(3)
O3_1 C5_1 1.447(4)
O4_1 C6_1 1.428(3)
O4_1 C7_1 1.430(4)
O5_1 C8_1 1.425(3)
O5_1 C9_1 1.427(3)
O6_1 H6W1_1 0.819(10)
O6_1 H6W2_1 0.816(10)
O7_1 H7W1_1 0.816(10)
O7_1 H7W2_1 0.819(10)
C1_1 C2_1 1.503(4)
C1_1 H1A_1 0.9700
C1_1 H1B_1 0.9700
C2_1 H2A_1 0.9700
C2_1 H2B_1 0.9700
C3_1 C4_1 1.503(4)
C3_1 H3A_1 0.9700
C3_1 H3B_1 0.9700
C4_1 H4A_1 0.9700
C4_1 H4B_1 0.9700
C5_1 C6_1 1.499(4)
C5_1 H5A_1 0.9700
C5_1 H5B_1 0.9700
C6_1 H6A_1 0.9700
C6_1 H6B_1 0.9700
C7_1 C8_1 1.485(4)
C7_1 H7A_1 0.9700
C7_1 H7B_1 0.9700
C8_1 H8A_1 0.9700
C8_1 H8B_1 0.9700
C9_1 C10_1 1.500(4)
C9_1 H9A_1 0.9700
C9_1 H9B_1 0.9700
C10_1 H10A_1 0.9700
C10_1 H10B_1 0.9700
Mn2_2 O7_2 2.124(2)
Mn2_2 O6_2 2.135(2)
Mn2_2 O5_2 2.179(2)
Mn2_2 O2_2 2.243(2)
Mn2_2 O3_2 2.254(2)
Mn2_2 O4_2 2.277(2)
Mn2_2 O1_2 2.284(2)
O1_2 C10_2 1.433(3)
O1_2 C1_2 1.442(4)
O2_2 C2_2 1.422(4)
O2_2 C3_2 1.430(3)
O3_2 C4_2 1.431(4)
O3_2 C5_2 1.433(4)
O4_2 C7_2 1.431(3)
O4_2 C6_2 1.435(4)
O5_2 C8_2 1.415(3)
O5_2 C9_2 1.421(4)
O6_2 H6W1_2 0.816(10)
O6_2 H6W2_2 0.816(10)
O7_2 H7W1_2 0.822(10)
O7_2 H7W2_2 0.819(10)
C1_2 C2_2 1.499(4)
C1_2 H1A_2 0.9700
C1_2 H1B_2 0.9700
C2_2 H2A_2 0.9700
C2_2 H2B_2 0.9700
C3_2 C4_2 1.499(4)
C3_2 H3A_2 0.9700
C3_2 H3B_2 0.9700
C4_2 H4A_2 0.9700
C4_2 H4B_2 0.9700
C5_2 C6_2 1.491(4)
C5_2 H5A_2 0.9700
C5_2 H5B_2 0.9700
C6_2 H6A_2 0.9700
C6_2 H6B_2 0.9700
C7_2 C8_2 1.503(4)
C7_2 H7A_2 0.9700
C7_2 H7B_2 0.9700
C8_2 H8A_2 0.9700
C8_2 H8B_2 0.9700
C9_2 C10_2 1.498(4)
C9_2 H9A_2 0.9700
C9_2 H9B_2 0.9700
C10_2 H10A_2 0.9700
C10_2 H10B_2 0.9700
Mn3_3 O7_3 2.130(2)
Mn3_3 O6_3 2.132(2)
Mn3_3 O5_3 2.171(2)
Mn3_3 O2_3 2.226(2)
Mn3_3 O3_3 2.244(2)
Mn3_3 O1_3 2.288(2)
Mn3_3 O4_3 2.290(2)
O1_3 C10_3 1.433(3)
O1_3 C1_3 1.438(4)
O2_3 C3_3 1.431(3)
O2_3 C2_3 1.431(4)
O3_3 C4_3 1.431(4)
O3_3 C5_3 1.439(4)
O4_3 C7_3 1.430(4)
O4_3 C6_3 1.435(4)
O5_3 C8_3 1.421(4)
O5_3 C9_3 1.424(3)
O6_3 H6W1_3 0.815(10)
O6_3 H6W2_3 0.809(10)
O7_3 H7W1_3 0.818(10)
O7_3 H7W2_3 0.809(10)
C1_3 C2_3 1.509(4)
C1_3 H1A_3 0.9700
C1_3 H1B_3 0.9700
C2_3 H2A_3 0.9700
C2_3 H2B_3 0.9700
C3_3 C4_3 1.503(4)
C3_3 H3A_3 0.9700
C3_3 H3B_3 0.9700
C4_3 H4A_3 0.9700
C4_3 H4B_3 0.9700
C5_3 C6_3 1.495(5)
C5_3 H5A_3 0.9700
C5_3 H5B_3 0.9700
C6_3 H6A_3 0.9700
C6_3 H6B_3 0.9700
C7_3 C8_3 1.498(4)
C7_3 H7A_3 0.9700
C7_3 H7B_3 0.9700
C8_3 H8A_3 0.9700
C8_3 H8B_3 0.9700
C9_3 C10_3 1.504(4)
C9_3 H9A_3 0.9700
C9_3 H9B_3 0.9700
C10_3 H10A_3 0.9700
C10_3 H10B_3 0.9700
N1_4 O10_4 1.216(3)
N1_4 O8_4 1.240(3)
N1_4 O9_4 1.247(3)
N2_5 O10_5 1.217(3)
N2_5 O8_5 1.237(3)
N2_5 O9_5 1.243(3)
N3_6 O10_6 1.224(3)
N3_6 O8_6 1.231(3)
N3_6 O9_6 1.254(3)
N4_7 O8_7 1.224(3)
N4_7 O10_7 1.226(3)
N4_7 O9_7 1.253(3)
N5_8 O10_8 1.226(3)
N5_8 O9_8 1.239(3)
N5_8 O8_8 1.244(3)
N6_9 O10_9 1.220(3)
N6_9 O8_9 1.238(3)
N6_9 O9_9 1.253(3)

loop_
_geom_torsion_atom_site_label_1
_geom_torsion_atom_site_label_2
_geom_torsion_atom_site_label_3
_geom_torsion_atom_site_label_4
_geom_torsion
O7_1 Mn1_1 O1_1 C10_1 -61.9(2)
O6_1 Mn1_1 O1_1 C10_1 116.7(2)
O5_1 Mn1_1 O1_1 C10_1 27.69(19)
O2_1 Mn1_1 O1_1 C10_1 -144.0(2)
O3_1 Mn1_1 O1_1 C10_1 -163.31(19)
O4_1 Mn1_1 O1_1 C10_1 24.9(3)
O7_1 Mn1_1 O1_1 C1_1 65.4(2)
O6_1 Mn1_1 O1_1 C1_1 -116.0(2)
O5_1 Mn1_1 O1_1 C1_1 155.0(2)
O2_1 Mn1_1 O1_1 C1_1 -16.72(19)
O3_1 Mn1_1 O1_1 C1_1 -36.0(3)
O4_1 Mn1_1 O1_1 C1_1 152.21(19)
O7_1 Mn1_1 O2_1 C3_1 117.7(2)
O6_1 Mn1_1 O2_1 C3_1 -63.8(2)
O5_1 Mn1_1 O2_1 C3_1 -163.17(18)
O3_1 Mn1_1 O2_1 C3_1 18.45(19)
O4_1 Mn1_1 O2_1 C3_1 41.6(3)
O1_1 Mn1_1 O2_1 C3_1 -149.9(2)
O7_1 Mn1_1 O2_1 C2_1 -108.6(2)
O6_1 Mn1_1 O2_1 C2_1 69.9(2)
O5_1 Mn1_1 O2_1 C2_1 -29.5(3)
O3_1 Mn1_1 O2_1 C2_1 152.1(2)
O4_1 Mn1_1 O2_1 C2_1 175.30(19)
O1_1 Mn1_1 O2_1 C2_1 -16.2(2)
O7_1 Mn1_1 O3_1 C4_1 -65.0(2)
O6_1 Mn1_1 O3_1 C4_1 115.5(2)
O5_1 Mn1_1 O3_1 C4_1 -163.30(18)
O2_1 Mn1_1 O3_1 C4_1 15.08(19)
O4_1 Mn1_1 O3_1 C4_1 -150.8(2)
O1_1 Mn1_1 O3_1 C4_1 34.4(3)
O7_1 Mn1_1 O3_1 C5_1 66.0(2)
O6_1 Mn1_1 O3_1 C5_1 -113.5(2)
O5_1 Mn1_1 O3_1 C5_1 -32.4(3)
O2_1 Mn1_1 O3_1 C5_1 146.0(2)
O4_1 Mn1_1 O3_1 C5_1 -19.9(2)
O1_1 Mn1_1 O3_1 C5_1 165.32(19)
O7_1 Mn1_1 O4_1 C6_1 -110.4(2)
O6_1 Mn1_1 O4_1 C6_1 71.4(2)
O5_1 Mn1_1 O4_1 C6_1 159.2(3)
O2_1 Mn1_1 O4_1 C6_1 -36.1(3)
O3_1 Mn1_1 O4_1 C6_1 -13.0(2)
O1_1 Mn1_1 O4_1 C6_1 162.0(2)
O7_1 Mn1_1 O4_1 C7_1 119.0(2)
O6_1 Mn1_1 O4_1 C7_1 -59.2(2)
O5_1 Mn1_1 O4_1 C7_1 28.6(2)
O2_1 Mn1_1 O4_1 C7_1 -166.64(19)
O3_1 Mn1_1 O4_1 C7_1 -143.5(2)
O1_1 Mn1_1 O4_1 C7_1 31.5(3)
O7_1 Mn1_1 O5_1 C8_1 -91.5(2)
O6_1 Mn1_1 O5_1 C8_1 89.2(2)
O2_1 Mn1_1 O5_1 C8_1 -168.3(2)
O3_1 Mn1_1 O5_1 C8_1 9.1(3)
O4_1 Mn1_1 O5_1 C8_1 -3.5(2)
O1_1 Mn1_1 O5_1 C8_1 178.3(2)
O7_1 Mn1_1 O5_1 C9_1 92.2(2)
O6_1 Mn1_1 O5_1 C9_1 -87.2(2)
O2_1 Mn1_1 O5_1 C9_1 15.4(3)
O3_1 Mn1_1 O5_1 C9_1 -167.21(19)
O4_1 Mn1_1 O5_1 C9_1 -179.9(2)
O1_1 Mn1_1 O5_1 C9_1 2.0(2)
C10_1 O1_1 C1_1 C2_1 170.8(3)
Mn1_1 O1_1 C1_1 C2_1 45.3(3)
C3_1 O2_1 C2_1 C1_1 177.2(3)
Mn1_1 O2_1 C2_1 C1_1 44.9(3)
O1_1 C1_1 C2_1 O2_1 -59.1(3)
C2_1 O2_1 C3_1 C4_1 -179.5(3)
Mn1_1 O2_1 C3_1 C4_1 -47.0(3)
C5_1 O3_1 C4_1 C3_1 -172.8(3)
Mn1_1 O3_1 C4_1 C3_1 -44.0(3)
O2_1 C3_1 C4_1 O3_1 58.8(3)
C4_1 O3_1 C5_1 C6_1 178.3(3)
Mn1_1 O3_1 C5_1 C6_1 48.5(3)
C7_1 O4_1 C6_1 C5_1 170.9(3)
Mn1_1 O4_1 C6_1 C5_1 42.4(4)
O3_1 C5_1 C6_1 O4_1 -60.0(4)
C6_1 O4_1 C7_1 C8_1 -178.2(3)
Mn1_1 O4_1 C7_1 C8_1 -49.3(3)
C9_1 O5_1 C8_1 C7_1 155.8(3)
Mn1_1 O5_1 C8_1 C7_1 -20.6(4)
O4_1 C7_1 C8_1 O5_1 44.4(4)
C8_1 O5_1 C9_1 C10_1 154.3(3)
Mn1_1 O5_1 C9_1 C10_1 -29.3(3)
C1_1 O1_1 C10_1 C9_1 -177.3(3)
Mn1_1 O1_1 C10_1 C9_1 -51.4(3)
O5_1 C9_1 C10_1 O1_1 51.3(3)
O7_2 Mn2_2 O1_2 C10_2 62.3(2)
O6_2 Mn2_2 O1_2 C10_2 -115.3(2)
O5_2 Mn2_2 O1_2 C10_2 -26.5(2)
O2_2 Mn2_2 O1_2 C10_2 144.3(2)
O3_2 Mn2_2 O1_2 C10_2 165.1(2)
O4_2 Mn2_2 O1_2 C10_2 -25.7(3)
O7_2 Mn2_2 O1_2 C1_2 -64.9(2)
O6_2 Mn2_2 O1_2 C1_2 117.5(2)
O5_2 Mn2_2 O1_2 C1_2 -153.7(2)
O2_2 Mn2_2 O1_2 C1_2 17.04(19)
O3_2 Mn2_2 O1_2 C1_2 37.9(3)
O4_2 Mn2_2 O1_2 C1_2 -152.96(19)
O7_2 Mn2_2 O2_2 C2_2 108.3(2)
O6_2 Mn2_2 O2_2 C2_2 -70.2(2)
O5_2 Mn2_2 O2_2 C2_2 30.2(3)
O3_2 Mn2_2 O2_2 C2_2 -151.9(2)
O4_2 Mn2_2 O2_2 C2_2 -175.05(19)
O1_2 Mn2_2 O2_2 C2_2 15.3(2)
O7_2 Mn2_2 O2_2 C3_2 -116.3(2)
O6_2 Mn2_2 O2_2 C3_2 65.1(2)
O5_2 Mn2_2 O2_2 C3_2 165.5(2)
O3_2 Mn2_2 O2_2 C3_2 -16.6(2)
O4_2 Mn2_2 O2_2 C3_2 -39.7(3)
O1_2 Mn2_2 O2_2 C3_2 150.7(2)
O7_2 Mn2_2 O3_2 C4_2 63.9(2)
O6_2 Mn2_2 O3_2 C4_2 -117.6(2)
O5_2 Mn2_2 O3_2 C4_2 161.91(19)
O2_2 Mn2_2 O3_2 C4_2 -15.98(19)
O4_2 Mn2_2 O3_2 C4_2 150.0(2)
O1_2 Mn2_2 O3_2 C4_2 -36.9(3)
O7_2 Mn2_2 O3_2 C5_2 -66.1(2)
O6_2 Mn2_2 O3_2 C5_2 112.4(2)
O5_2 Mn2_2 O3_2 C5_2 31.9(3)
O2_2 Mn2_2 O3_2 C5_2 -146.0(2)
O4_2 Mn2_2 O3_2 C5_2 20.0(2)
O1_2 Mn2_2 O3_2 C5_2 -166.87(19)
O7_2 Mn2_2 O4_2 C7_2 -119.5(2)
O6_2 Mn2_2 O4_2 C7_2 58.1(2)
O5_2 Mn2_2 O4_2 C7_2 -29.85(19)
O2_2 Mn2_2 O4_2 C7_2 165.72(18)
O3_2 Mn2_2 O4_2 C7_2 142.7(2)
O1_2 Mn2_2 O4_2 C7_2 -30.6(3)
O7_2 Mn2_2 O4_2 C6_2 110.4(2)
O6_2 Mn2_2 O4_2 C6_2 -71.9(2)
O5_2 Mn2_2 O4_2 C6_2 -159.9(2)
O2_2 Mn2_2 O4_2 C6_2 35.6(3)
O3_2 Mn2_2 O4_2 C6_2 12.6(2)
O1_2 Mn2_2 O4_2 C6_2 -160.7(2)
O7_2 Mn2_2 O5_2 C8_2 92.3(2)
O6_2 Mn2_2 O5_2 C8_2 -87.7(2)
O2_2 Mn2_2 O5_2 C8_2 168.3(2)
O3_2 Mn2_2 O5_2 C8_2 -8.3(3)
O4_2 Mn2_2 O5_2 C8_2 3.8(2)
O1_2 Mn2_2 O5_2 C8_2 -176.7(2)
O7_2 Mn2_2 O5_2 C9_2 -94.2(2)
O6_2 Mn2_2 O5_2 C9_2 85.8(2)
O2_2 Mn2_2 O5_2 C9_2 -18.2(3)
O3_2 Mn2_2 O5_2 C9_2 165.2(2)
O4_2 Mn2_2 O5_2 C9_2 177.3(2)
O1_2 Mn2_2 O5_2 C9_2 -3.2(2)
C10_2 O1_2 C1_2 C2_2 -170.4(3)
Mn2_2 O1_2 C1_2 C2_2 -45.0(3)
C3_2 O2_2 C2_2 C1_2 -178.0(3)
Mn2_2 O2_2 C2_2 C1_2 -43.8(3)
O1_2 C1_2 C2_2 O2_2 58.3(4)
C2_2 O2_2 C3_2 C4_2 178.7(3)
Mn2_2 O2_2 C3_2 C4_2 44.5(3)
C5_2 O3_2 C4_2 C3_2 172.0(3)
Mn2_2 O3_2 C4_2 C3_2 44.0(3)
O2_2 C3_2 C4_2 O3_2 -57.1(3)
C4_2 O3_2 C5_2 C6_2 -178.0(3)
Mn2_2 O3_2 C5_2 C6_2 -48.8(3)
C7_2 O4_2 C6_2 C5_2 -169.9(3)
Mn2_2 O4_2 C6_2 C5_2 -41.9(3)
O3_2 C5_2 C6_2 O4_2 60.3(4)
C6_2 O4_2 C7_2 C8_2 178.4(3)
Mn2_2 O4_2 C7_2 C8_2 50.2(3)
C9_2 O5_2 C8_2 C7_2 -152.6(3)
Mn2_2 O5_2 C8_2 C7_2 21.0(4)
O4_2 C7_2 C8_2 O5_2 -45.2(4)
C8_2 O5_2 C9_2 C10_2 -156.0(3)
Mn2_2 O5_2 C9_2 C10_2 30.3(3)
C1_2 O1_2 C10_2 C9_2 176.2(3)
Mn2_2 O1_2 C10_2 C9_2 50.5(3)
O5_2 C9_2 C10_2 O1_2 -51.5(3)
O7_3 Mn3_3 O1_3 C10_3 62.4(2)
O6_3 Mn3_3 O1_3 C10_3 -115.9(2)
O5_3 Mn3_3 O1_3 C10_3 -26.2(2)
O2_3 Mn3_3 O1_3 C10_3 144.4(2)
O3_3 Mn3_3 O1_3 C10_3 166.03(19)
O4_3 Mn3_3 O1_3 C10_3 -27.6(3)
O7_3 Mn3_3 O1_3 C1_3 -64.6(2)
O6_3 Mn3_3 O1_3 C1_3 117.2(2)
O5_3 Mn3_3 O1_3 C1_3 -153.2(2)
O2_3 Mn3_3 O1_3 C1_3 17.4(2)
O3_3 Mn3_3 O1_3 C1_3 39.0(3)
O4_3 Mn3_3 O1_3 C1_3 -154.5(2)
O7_3 Mn3_3 O2_3 C3_3 -115.5(2)
O6_3 Mn3_3 O2_3 C3_3 64.5(2)
O5_3 Mn3_3 O2_3 C3_3 165.53(19)
O3_3 Mn3_3 O2_3 C3_3 -16.4(2)
O1_3 Mn3_3 O2_3 C3_3 150.3(2)
O4_3 Mn3_3 O2_3 C3_3 -38.0(3)
O7_3 Mn3_3 O2_3 C2_3 109.4(2)
O6_3 Mn3_3 O2_3 C2_3 -70.5(2)
O5_3 Mn3_3 O2_3 C2_3 30.5(3)
O3_3 Mn3_3 O2_3 C2_3 -151.4(2)
O1_3 Mn3_3 O2_3 C2_3 15.3(2)
O4_3 Mn3_3 O2_3 C2_3 -173.0(2)
O7_3 Mn3_3 O3_3 C4_3 63.6(2)
O6_3 Mn3_3 O3_3 C4_3 -118.1(2)
O5_3 Mn3_3 O3_3 C4_3 161.27(19)
O2_3 Mn3_3 O3_3 C4_3 -16.81(19)
O1_3 Mn3_3 O3_3 C4_3 -38.5(3)
O4_3 Mn3_3 O3_3 C4_3 150.1(2)
O7_3 Mn3_3 O3_3 C5_3 -68.7(2)
O6_3 Mn3_3 O3_3 C5_3 109.6(2)
O5_3 Mn3_3 O3_3 C5_3 29.0(3)
O2_3 Mn3_3 O3_3 C5_3 -149.1(2)
O1_3 Mn3_3 O3_3 C5_3 -170.8(2)
O4_3 Mn3_3 O3_3 C5_3 17.7(2)
O7_3 Mn3_3 O4_3 C7_3 -118.8(2)
O6_3 Mn3_3 O4_3 C7_3 60.1(2)
O5_3 Mn3_3 O4_3 C7_3 -29.17(19)
O2_3 Mn3_3 O4_3 C7_3 165.39(18)
O3_3 Mn3_3 O4_3 C7_3 143.8(2)
O1_3 Mn3_3 O4_3 C7_3 -27.8(3)
O7_3 Mn3_3 O4_3 C6_3 112.6(2)
O6_3 Mn3_3 O4_3 C6_3 -68.5(2)
O5_3 Mn3_3 O4_3 C6_3 -157.7(2)
O2_3 Mn3_3 O4_3 C6_3 36.8(3)
O3_3 Mn3_3 O4_3 C6_3 15.3(2)
O1_3 Mn3_3 O4_3 C6_3 -156.3(2)
O7_3 Mn3_3 O5_3 C8_3 91.2(2)
O6_3 Mn3_3 O5_3 C8_3 -87.7(2)
O2_3 Mn3_3 O5_3 C8_3 168.1(2)
O3_3 Mn3_3 O5_3 C8_3 -8.8(3)
O1_3 Mn3_3 O5_3 C8_3 -176.6(3)
O4_3 Mn3_3 O5_3 C8_3 2.5(2)
O7_3 Mn3_3 O5_3 C9_3 -95.9(2)
O6_3 Mn3_3 O5_3 C9_3 85.1(2)
O2_3 Mn3_3 O5_3 C9_3 -19.0(3)
O3_3 Mn3_3 O5_3 C9_3 164.1(2)
O1_3 Mn3_3 O5_3 C9_3 -3.7(2)
O4_3 Mn3_3 O5_3 C9_3 175.4(2)
C10_3 O1_3 C1_3 C2_3 -170.9(3)
Mn3_3 O1_3 C1_3 C2_3 -45.2(3)
C3_3 O2_3 C2_3 C1_3 -178.1(3)
Mn3_3 O2_3 C2_3 C1_3 -43.6(3)
O1_3 C1_3 C2_3 O2_3 57.8(4)
C2_3 O2_3 C3_3 C4_3 179.4(3)
Mn3_3 O2_3 C3_3 C4_3 44.7(3)
C5_3 O3_3 C4_3 C3_3 175.9(3)
Mn3_3 O3_3 C4_3 C3_3 45.0(3)
O2_3 C3_3 C4_3 O3_3 -57.6(3)
C4_3 O3_3 C5_3 C6_3 -178.0(3)
Mn3_3 O3_3 C5_3 C6_3 -46.7(3)
C7_3 O4_3 C6_3 C5_3 -170.4(3)
Mn3_3 O4_3 C6_3 C5_3 -44.5(3)
O3_3 C5_3 C6_3 O4_3 60.0(4)
C6_3 O4_3 C7_3 C8_3 177.0(3)
Mn3_3 O4_3 C7_3 C8_3 50.6(3)
C9_3 O5_3 C8_3 C7_3 -150.2(3)
Mn3_3 O5_3 C8_3 C7_3 22.8(4)
O4_3 C7_3 C8_3 O5_3 -47.0(4)
C8_3 O5_3 C9_3 C10_3 -156.2(3)
Mn3_3 O5_3 C9_3 C10_3 30.8(3)
C1_3 O1_3 C10_3 C9_3 175.8(3)
Mn3_3 O1_3 C10_3 C9_3 49.9(3)
O5_3 C9_3 C10_3 O1_3 -51.3(3)
